data_7206212
loop_
_publ_author_name
'Jing, Wang'
'Ren, Zhi-Gang'
'Dai, Ming'
'Chen, Yang'
'Lang, Jian-Ping'

_publ_section_title
;
 Novel Zn and Cd coordination polymers of
 1,1&#x2032;-(1,6-hexanediyl)bis-1H-benzimidazole: solvothermal
 synthesis, crystal structures and photoluminescence properties
;
_journal_issue 16
_journal_name_full CrystEngComm
_journal_page_first 5111
_journal_paper_doi 10.1039/c1ce05156c
_journal_volume 13
_journal_year 2011
_chemical_formula_moiety 'C20 H23 Cd I2 N4 O0.50'
_chemical_formula_sum 'C20 H23 Cd I2 N4 O0.5'
_chemical_formula_weight 693.62
_chemical_name_systematic
;
?
;
_space_group_IT_number 2
_symmetry_cell_setting triclinic
_symmetry_space_group_name_Hall '-P 1'
_symmetry_space_group_name_H-M 'P -1'
_atom_sites_solution_hydrogens geom
_atom_sites_solution_primary direct
_atom_sites_solution_secondary difmap
_cell_angle_alpha 92.39(3)
_cell_angle_beta 106.67(3)
_cell_angle_gamma 107.85(3)
_cell_formula_units_Z 2
_cell_length_a 8.5750(17)
_cell_length_b 11.228(2)
_cell_length_c 14.062(3)
_cell_measurement_reflns_used 5291
_cell_measurement_temperature 223(2)
_cell_measurement_theta_max 27.5010
_cell_measurement_theta_min 3.0554
_cell_volume 1222.0(5)
_computing_cell_refinement 'CrystalClear, Ver. 1.30 (Rigaku/MSC, 2001)'
_computing_data_collection 'CrystalClear, Ver. 1.30 (Rigaku/MSC, 2001)'
_computing_data_reduction 'CrystalStructure, Ver. 3.60 (Rigaku/MSC,2004)'
_computing_molecular_graphics 'SHELXS-97 (Sheldrick, 1990)'
_computing_structure_refinement 'SHELXL-97 (Sheldrick, 1997)'
_computing_structure_solution 'SHELXS-97 (Sheldrick, 1990)'
_diffrn_ambient_temperature 223(2)
_diffrn_measured_fraction_theta_full 0.988
_diffrn_measured_fraction_theta_max 0.988
_diffrn_measurement_device_type 'Rigaku MercuryCCD area detector'
_diffrn_measurement_method \w
_diffrn_radiation_monochromator graphite
_diffrn_radiation_source 'fine-focus sealed tube'
_diffrn_radiation_type MoK\a
_diffrn_radiation_wavelength 0.71073
_diffrn_reflns_av_R_equivalents 0.0686
_diffrn_reflns_av_sigmaI/netI 0.0940
_diffrn_reflns_limit_h_max 10
_diffrn_reflns_limit_h_min -10
_diffrn_reflns_limit_k_max 13
_diffrn_reflns_limit_k_min -13
_diffrn_reflns_limit_l_max 16
_diffrn_reflns_limit_l_min -14
_diffrn_reflns_number 9818
_diffrn_reflns_theta_full 25.00
_diffrn_reflns_theta_max 25.00
_diffrn_reflns_theta_min 3.06
_diffrn_standards_decay_% 0
_diffrn_standards_interval_count 0
_diffrn_standards_interval_time 0
_diffrn_standards_number 0
_exptl_absorpt_coefficient_mu 3.434
_exptl_absorpt_correction_T_max 0.7252
_exptl_absorpt_correction_T_min 0.5467
_exptl_absorpt_correction_type multi-scan
_exptl_absorpt_process_details 'Jacobson, R. (1998) Private communication to Rigaku Company, Tokyo, Japan.'
_exptl_crystal_colour Colorless
_exptl_crystal_density_diffrn 1.885
_exptl_crystal_density_method 'not measured'
_exptl_crystal_description Prism
_exptl_crystal_F_000 658
_exptl_crystal_size_max 0.20
_exptl_crystal_size_mid 0.20
_exptl_crystal_size_min 0.10
_refine_diff_density_max 1.776
_refine_diff_density_min -0.846
_refine_diff_density_rms 0.213
_refine_ls_extinction_method none
_refine_ls_goodness_of_fit_ref 1.060
_refine_ls_hydrogen_treatment constr
_refine_ls_matrix_type full
_refine_ls_number_parameters 248
_refine_ls_number_reflns 4249
_refine_ls_number_restraints 0
_refine_ls_restrained_S_all 1.060
_refine_ls_R_factor_all 0.1034
_refine_ls_R_factor_gt 0.0662
_refine_ls_shift/su_max 0.000
_refine_ls_shift/su_mean 0.000
_refine_ls_structure_factor_coef Fsqd
_refine_ls_weighting_details 'calc w=1/[\s^2^(Fo^2^)+(0.0768P)^2^+0.0000P] where P=(Fo^2^+2Fc^2^)/3'
_refine_ls_weighting_scheme calc
_refine_ls_wR_factor_gt 0.1513
_refine_ls_wR_factor_ref 0.1696
_reflns_number_gt 2974
_reflns_number_total 4249
_reflns_threshold_expression >2sigma(I)
_cod_data_source_file c1ce05156c.txt
_cod_data_source_block 3
_cod_depositor_comments
;
The following automatic conversions were performed:

'_exptl_absorpt_correction_type' value 'Multi-scan' changed to
'multi-scan' according to
/home/saulius/struct/CIF-dictionaries/cif_core.dic dictionary named
'cif_core.dic' version 2.4.1 from 2010-06-29.

Automatic conversion script
Id: cif_fix_values 1715 2011-07-08 13:25:40Z adriana 
;
_cod_original_cell_volume 1222.0(4)
_cod_original_formula_sum 'C20 H23 Cd I2 N4 O0.50'
_cod_database_code 7206212

loop_
_symmetry_equiv_pos_as_xyz
'x, y, z'
'-x, -y, -z'

loop_
_atom_site_label
_atom_site_type_symbol
_atom_site_fract_x
_atom_site_fract_y
_atom_site_fract_z
_atom_site_U_iso_or_equiv
_atom_site_adp_type
_atom_site_occupancy
_atom_site_symmetry_multiplicity
_atom_site_calc_flag
_atom_site_refinement_flags
_atom_site_disorder_assembly
_atom_site_disorder_group
Cd1 Cd 0.48221(10) 0.67665(7) 0.27406(6) 0.0341(3) Uani 1 1 d . . .
I1 I 0.80021(11) 0.80443(10) 0.26673(7) 0.0643(3) Uani 1 1 d . . .
I2 I 0.41423(10) 0.43470(7) 0.32067(6) 0.0423(3) Uani 1 1 d . . .
N1 N 0.2755(12) 0.6768(9) 0.1326(7) 0.038(2) Uani 1 1 d . . .
N2 N 0.0264(10) 0.6791(8) 0.0253(7) 0.031(2) Uani 1 1 d . . .
N3 N 0.3814(12) 0.7645(9) 0.3776(7) 0.041(2) Uani 1 1 d . . .
N4 N 0.2805(12) 0.7847(9) 0.5036(7) 0.039(2) Uani 1 1 d . . .
C1 C 0.1244(14) 0.6936(10) 0.1206(9) 0.035(3) Uani 1 1 d . . .
H1A H 0.0896 0.7141 0.1749 0.041 Uiso 1 1 calc R . .
C2 C 0.1163(13) 0.6492(10) -0.0346(8) 0.031(2) Uani 1 1 d . . .
C3 C 0.0775(16) 0.6203(9) -0.1365(9) 0.042(3) Uani 1 1 d . . .
H3A H -0.0282 0.6191 -0.1814 0.050 Uiso 1 1 calc R . .
C4 C 0.2006(16) 0.5931(12) -0.1699(9) 0.050(3) Uani 1 1 d . . .
H4A H 0.1781 0.5738 -0.2392 0.059 Uiso 1 1 calc R . .
C5 C 0.3594(16) 0.5933(12) -0.1037(10) 0.049(3) Uani 1 1 d . . .
H5A H 0.4390 0.5722 -0.1293 0.059 Uiso 1 1 calc R . .
C6 C 0.3984(15) 0.6243(12) -0.0012(9) 0.043(3) Uani 1 1 d . . .
H6A H 0.5053 0.6269 0.0432 0.051 Uiso 1 1 calc R . .
C7 C 0.2772(13) 0.6511(9) 0.0341(9) 0.032(3) Uani 1 1 d . . .
C8 C -0.1391(13) 0.6989(10) -0.0112(9) 0.039(3) Uani 1 1 d . . .
H8A H -0.1874 0.6985 0.0440 0.047 Uiso 1 1 calc R . .
H8B H -0.2186 0.6284 -0.0632 0.047 Uiso 1 1 calc R . .
C9 C -0.1272(15) 0.8197(10) -0.0534(9) 0.043(3) Uani 1 1 d . . .
H9A H -0.2432 0.8256 -0.0784 0.051 Uiso 1 1 calc R . .
H9B H -0.0835 0.8184 -0.1105 0.051 Uiso 1 1 calc R . .
C10 C -0.0080(17) 0.9391(11) 0.0237(10) 0.049(3) Uani 1 1 d . . .
H10A H -0.0547 0.9435 0.0792 0.059 Uiso 1 1 calc R . .
H10B H 0.1070 0.9320 0.0512 0.059 Uiso 1 1 calc R . .
C11 C 0.3408(14) 0.7138(10) 0.4541(9) 0.037(3) Uani 1 1 d . . .
H11A H 0.3528 0.6366 0.4719 0.044 Uiso 1 1 calc R . .
C12 C 0.2769(14) 0.8900(10) 0.4540(9) 0.040(3) Uani 1 1 d . . .
C13 C 0.2292(15) 0.9922(11) 0.4734(10) 0.047(3) Uani 1 1 d . . .
H13A H 0.1874 1.0004 0.5274 0.056 Uiso 1 1 calc R . .
C14 C 0.2457(18) 1.0814(13) 0.4103(12) 0.061(4) Uani 1 1 d . . .
H14A H 0.2145 1.1530 0.4206 0.074 Uiso 1 1 calc R . .
C15 C 0.3077(18) 1.0670(12) 0.3315(12) 0.060(4) Uani 1 1 d . . .
H15A H 0.3140 1.1288 0.2883 0.072 Uiso 1 1 calc R . .
C16 C 0.3602(17) 0.9679(11) 0.3134(10) 0.048(3) Uani 1 1 d . . .
H16A H 0.4070 0.9615 0.2613 0.058 Uiso 1 1 calc R . .
C17 C 0.3399(13) 0.8762(9) 0.3775(9) 0.034(3) Uani 1 1 d . . .
C18 C 0.2073(15) 0.7462(13) 0.5852(10) 0.048(3) Uani 1 1 d . . .
H18A H 0.2268 0.8216 0.6307 0.058 Uiso 1 1 calc R . .
H18B H 0.2669 0.6934 0.6237 0.058 Uiso 1 1 calc R . .
C19 C 0.0160(17) 0.6735(12) 0.5451(10) 0.055(3) Uani 1 1 d . . .
H19A H -0.0428 0.7287 0.5095 0.066 Uiso 1 1 calc R . .
H19B H -0.0267 0.6528 0.6020 0.066 Uiso 1 1 calc R . .
C20 C -0.0337(15) 0.5517(12) 0.4746(11) 0.052(3) Uani 1 1 d . . .
H20A H 0.0118 0.5716 0.4186 0.062 Uiso 1 1 calc R . .
H20B H -0.1599 0.5171 0.4469 0.062 Uiso 1 1 calc R . .
O1 O 0.524(3) 1.029(2) 0.060(2) 0.105(8) Uiso 0.50 1 d P . .
H2O1 H 0.5625 1.0645 0.1201 0.126 Uiso 0.50 1 d PR . .
H1O1 H 0.5000 1.0000 0.0000 0.126 Uiso 1 2 d SR . .

loop_
_atom_site_aniso_label
_atom_site_aniso_U_11
_atom_site_aniso_U_22
_atom_site_aniso_U_33
_atom_site_aniso_U_23
_atom_site_aniso_U_13
_atom_site_aniso_U_12
Cd1 0.0357(5) 0.0383(5) 0.0287(5) 0.0053(3) 0.0092(3) 0.0137(4)
I1 0.0404(5) 0.0845(7) 0.0528(6) -0.0011(5) 0.0179(4) -0.0016(5)
I2 0.0476(5) 0.0375(4) 0.0409(5) 0.0086(3) 0.0080(4) 0.0181(4)
N1 0.039(5) 0.043(5) 0.034(6) 0.012(4) 0.011(4) 0.016(4)
N2 0.027(5) 0.029(5) 0.037(6) 0.005(4) 0.008(4) 0.012(4)
N3 0.050(6) 0.053(6) 0.024(5) 0.006(4) 0.013(4) 0.023(5)
N4 0.038(5) 0.048(6) 0.028(5) -0.003(4) 0.005(4) 0.016(5)
C1 0.041(6) 0.033(6) 0.030(7) 0.004(5) 0.011(5) 0.012(5)
C2 0.029(5) 0.033(6) 0.029(7) 0.006(5) 0.005(5) 0.010(5)
C3 0.053(7) 0.024(5) 0.037(7) 0.005(5) 0.002(6) 0.007(5)
C4 0.060(8) 0.062(8) 0.022(7) -0.007(6) -0.003(6) 0.030(7)
C5 0.045(7) 0.071(9) 0.047(9) 0.001(7) 0.021(6) 0.034(7)
C6 0.034(6) 0.065(8) 0.036(7) 0.011(6) 0.014(5) 0.023(6)
C7 0.029(6) 0.024(5) 0.046(7) 0.008(5) 0.017(5) 0.010(5)
C8 0.030(6) 0.034(6) 0.047(8) 0.009(5) 0.004(5) 0.007(5)
C9 0.044(7) 0.043(7) 0.039(7) 0.008(5) 0.003(5) 0.021(6)
C10 0.054(8) 0.045(7) 0.050(8) 0.009(6) 0.009(6) 0.027(6)
C11 0.044(7) 0.038(6) 0.032(7) 0.008(5) 0.011(5) 0.020(5)
C12 0.036(6) 0.027(6) 0.043(8) -0.012(5) 0.003(5) 0.004(5)
C13 0.045(7) 0.040(7) 0.048(8) -0.009(6) 0.009(6) 0.010(6)
C14 0.057(9) 0.046(8) 0.069(11) -0.008(7) -0.003(8) 0.024(7)
C15 0.062(9) 0.039(7) 0.065(10) 0.005(7) 0.006(8) 0.011(7)
C16 0.062(8) 0.036(7) 0.039(8) 0.005(6) 0.011(6) 0.012(6)
C17 0.030(6) 0.024(5) 0.038(7) -0.007(5) -0.001(5) 0.008(5)
C18 0.043(7) 0.068(8) 0.040(8) 0.002(6) 0.020(6) 0.023(6)
C19 0.058(8) 0.064(9) 0.048(9) 0.014(7) 0.024(7) 0.021(7)
C20 0.036(7) 0.052(7) 0.064(9) 0.020(7) 0.016(6) 0.009(6)

loop_
_atom_type_symbol
_atom_type_description
_atom_type_scat_dispersion_real
_atom_type_scat_dispersion_imag
_atom_type_scat_source
C C 0.0033 0.0016 'International Tables Vol C Tables 4.2.6.8 and 6.1.1.4'
H H 0.0000 0.0000 'International Tables Vol C Tables 4.2.6.8 and 6.1.1.4'
N N 0.0061 0.0033 'International Tables Vol C Tables 4.2.6.8 and 6.1.1.4'
Cd Cd -0.8075 1.2024 'International Tables Vol C Tables 4.2.6.8 and 6.1.1.4'
I I -0.4742 1.8119 'International Tables Vol C Tables 4.2.6.8 and 6.1.1.4'
O O 0.0106 0.0060 'International Tables Vol C Tables 4.2.6.8 and 6.1.1.4'

loop_
_geom_angle_atom_site_label_1
_geom_angle_atom_site_label_2
_geom_angle_atom_site_label_3
_geom_angle
_geom_angle_site_symmetry_1
_geom_angle_site_symmetry_3
_geom_angle_publ_flag
N3 Cd1 N1 95.7(3) . . ?
N3 Cd1 I1 117.6(3) . . ?
N1 Cd1 I1 111.5(2) . . ?
N3 Cd1 I2 101.5(2) . . ?
N1 Cd1 I2 108.6(2) . . ?
I1 Cd1 I2 119.13(5) . . ?
C1 N1 C7 104.3(9) . . ?
C1 N1 Cd1 130.0(8) . . ?
C7 N1 Cd1 125.7(7) . . ?
C1 N2 C2 107.5(8) . . ?
C1 N2 C8 127.2(10) . . ?
C2 N2 C8 125.2(9) . . ?
C11 N3 C17 104.5(9) . . ?
C11 N3 Cd1 124.4(8) . . ?
C17 N3 Cd1 131.0(8) . . ?
C11 N4 C12 107.3(10) . . ?
C11 N4 C18 124.8(10) . . ?
C12 N4 C18 127.2(10) . . ?
N1 C1 N2 114.6(10) . . ?
N1 C1 H1A 122.7 . . ?
N2 C1 H1A 122.7 . . ?
C3 C2 N2 133.3(10) . . ?
C3 C2 C7 121.8(11) . . ?
N2 C2 C7 104.9(9) . . ?
C2 C3 C4 117.0(11) . . ?
C2 C3 H3A 121.5 . . ?
C4 C3 H3A 121.5 . . ?
C3 C4 C5 122.4(12) . . ?
C3 C4 H4A 118.8 . . ?
C5 C4 H4A 118.8 . . ?
C6 C5 C4 120.2(11) . . ?
C6 C5 H5A 119.9 . . ?
C4 C5 H5A 119.9 . . ?
C7 C6 C5 118.5(11) . . ?
C7 C6 H6A 120.7 . . ?
C5 C6 H6A 120.7 . . ?
C6 C7 N1 131.2(10) . . ?
C6 C7 C2 120.1(11) . . ?
N1 C7 C2 108.6(9) . . ?
N2 C8 C9 113.2(9) . . ?
N2 C8 H8A 108.9 . . ?
C9 C8 H8A 108.9 . . ?
N2 C8 H8B 108.9 . . ?
C9 C8 H8B 108.9 . . ?
H8A C8 H8B 107.8 . . ?
C8 C9 C10 113.6(10) . . ?
C8 C9 H9A 108.8 . . ?
C10 C9 H9A 108.8 . . ?
C8 C9 H9B 108.8 . . ?
C10 C9 H9B 108.8 . . ?
H9A C9 H9B 107.7 . . ?
C10 C10 C9 112.1(13) 2_575 . ?
C10 C10 H10A 109.2 2_575 . ?
C9 C10 H10A 109.2 . . ?
C10 C10 H10B 109.2 2_575 . ?
C9 C10 H10B 109.2 . . ?
H10A C10 H10B 107.9 . . ?
N3 C11 N4 112.6(10) . . ?
N3 C11 H11A 123.7 . . ?
N4 C11 H11A 123.7 . . ?
C17 C12 C13 123.1(12) . . ?
C17 C12 N4 105.2(9) . . ?
C13 C12 N4 131.6(12) . . ?
C14 C13 C12 116.6(13) . . ?
C14 C13 H13A 121.7 . . ?
C12 C13 H13A 121.7 . . ?
C13 C14 C15 120.6(12) . . ?
C13 C14 H14A 119.7 . . ?
C15 C14 H14A 119.7 . . ?
C16 C15 C14 123.3(13) . . ?
C16 C15 H15A 118.4 . . ?
C14 C15 H15A 118.4 . . ?
C15 C16 C17 115.5(13) . . ?
C15 C16 H16A 122.2 . . ?
C17 C16 H16A 122.2 . . ?
C12 C17 C16 120.9(10) . . ?
C12 C17 N3 110.3(10) . . ?
C16 C17 N3 128.8(11) . . ?
N4 C18 C19 111.7(11) . . ?
N4 C18 H18A 109.3 . . ?
C19 C18 H18A 109.3 . . ?
N4 C18 H18B 109.3 . . ?
C19 C18 H18B 109.3 . . ?
H18A C18 H18B 107.9 . . ?
C18 C19 C20 115.1(11) . . ?
C18 C19 H19A 108.5 . . ?
C20 C19 H19A 108.5 . . ?
C18 C19 H19B 108.5 . . ?
C20 C19 H19B 108.5 . . ?
H19A C19 H19B 107.5 . . ?
C19 C20 C20 114.0(15) . 2_566 ?
C19 C20 H20A 108.7 . . ?
C20 C20 H20A 108.7 2_566 . ?
C19 C20 H20B 108.7 . . ?
C20 C20 H20B 108.7 2_566 . ?
H20A C20 H20B 107.6 . . ?
O1 O1 H2O1 172.1 2_675 . ?
O1 O1 H1O1 0.0 2_675 . ?
H2O1 O1 H1O1 172.1 . . ?

loop_
_geom_bond_atom_site_label_1
_geom_bond_atom_site_label_2
_geom_bond_distance
_geom_bond_site_symmetry_2
_geom_bond_publ_flag
Cd1 N3 2.228(9) . ?
Cd1 N1 2.254(9) . ?
Cd1 I1 2.6980(14) . ?
Cd1 I2 2.7469(13) . ?
N1 C1 1.330(13) . ?
N1 C7 1.408(15) . ?
N2 C1 1.335(14) . ?
N2 C2 1.388(14) . ?
N2 C8 1.453(13) . ?
N3 C11 1.321(14) . ?
N3 C17 1.405(13) . ?
N4 C11 1.341(14) . ?
N4 C12 1.401(15) . ?
N4 C18 1.479(15) . ?
C1 H1A 0.9400 . ?
C2 C3 1.375(16) . ?
C2 C7 1.433(14) . ?
C3 C4 1.377(17) . ?
C3 H3A 0.9400 . ?
C4 C5 1.411(16) . ?
C4 H4A 0.9400 . ?
C5 C6 1.386(17) . ?
C5 H5A 0.9400 . ?
C6 C7 1.376(15) . ?
C6 H6A 0.9400 . ?
C8 C9 1.490(15) . ?
C8 H8A 0.9800 . ?
C8 H8B 0.9800 . ?
C9 C10 1.556(17) . ?
C9 H9A 0.9800 . ?
C9 H9B 0.9800 . ?
C10 C10 1.53(2) 2_575 ?
C10 H10A 0.9800 . ?
C10 H10B 0.9800 . ?
C11 H11A 0.9400 . ?
C12 C17 1.358(16) . ?
C12 C13 1.372(16) . ?
C13 C14 1.37(2) . ?
C13 H13A 0.9400 . ?
C14 C15 1.38(2) . ?
C14 H14A 0.9400 . ?
C15 C16 1.363(18) . ?
C15 H15A 0.9400 . ?
C16 C17 1.400(16) . ?
C16 H16A 0.9400 . ?
C18 C19 1.511(17) . ?
C18 H18A 0.9800 . ?
C18 H18B 0.9800 . ?
C19 C20 1.524(18) . ?
C19 H19A 0.9800 . ?
C19 H19B 0.9800 . ?
C20 C20 1.56(2) 2_566 ?
C20 H20A 0.9800 . ?
C20 H20B 0.9800 . ?
O1 O1 1.66(5) 2_675 ?
O1 H2O1 0.8500 . ?
O1 H1O1 0.8298 . ?
